data_1538139
loop_
_publ_author_name
'Heike, W.'
'Schramm, J.'
'Vaupel, O.'

_publ_section_title
;
 Zu dem System Nickel-Zink
;
_journal_name_full 'Metallwirtschaft, Metallwissenschaft, Metalltechnik'
_journal_page_first 655
_journal_page_last 662
_journal_volume 15
_journal_year 1936
_chemical_formula_sum 'Ni Zn'
_space_group_IT_number 123
_symmetry_space_group_name_Hall '-P 4 2'
_symmetry_space_group_name_H-M 'P 4/m m m'
_cell_angle_alpha 90
_cell_angle_beta 90
_cell_angle_gamma 90
_cell_formula_units_Z 2
_cell_length_a 3.895
_cell_length_b 3.895
_cell_length_c 3.214
_cell_volume 48.760
_citation_journal_id_ASTM METWAH
_cod_data_source_file Heike_METWAH_1936_1142.cif
_cod_data_source_block Ni1Zn1
_cod_original_cell_volume 48.75967
_cod_original_formula_sum 'Ni1 Zn1'
_cod_database_code 1538139

loop_
_symmetry_equiv_pos_as_xyz
x,y,z
-y,x,z
-x,-y,z
y,-x,z
x,-y,-z
y,x,-z
-x,y,-z
-y,-x,-z
-x,-y,-z
y,-x,-z
x,y,-z
-y,x,-z
-x,y,z
-y,-x,z
x,-y,z
y,x,z

loop_
_atom_site_label
_atom_site_type_symbol
_atom_site_fract_x
_atom_site_fract_y
_atom_site_fract_z
_atom_site_occupancy
_atom_site_U_iso_or_equiv
Zn1 Zn 0 0.5 0.5 1 0.0
Ni2 Ni 0.5 0.5 0 1 0.0
Ni1 Ni 0 0 0 1 0.0
